data_4106712
loop_
_publ_author_name
'Nathalie Busschaert'
'Marco Wenzel'
'Mark E. Light'
'Paulina Iglesias-Hern\'andez'
'Ricardo P\'erez-Tom\'as'
'Philip A. Gale'

_publ_contact_author_email philip.gale@soton.ac.uk
_publ_contact_author_name 'Gale, Philip'
_publ_section_title
;
 Structure-Activity Relationships in Tripodal Transmembrane Anion
 Transporters: The Effect of Fluorination
;
_journal_name_full 'Journal of the American Chemical Society'
_journal_page_first 14136
_journal_page_last 14148
_journal_paper_doi 10.1021/ja205884y
_journal_volume 133
_journal_year 2011
_chemical_formula_moiety 'C27 H30 F3 N7 S3, C16 H36 N, Cl'
_chemical_formula_sum 'C43 H66 Cl F3 N8 S3'
_chemical_formula_weight 883.70
_chemical_name_systematic
;
 ?
;
_space_group_IT_number 14
_symmetry_cell_setting monoclinic
_symmetry_space_group_name_Hall '-P 2yn'
_symmetry_space_group_name_H-M 'P 1 21/n 1'
_atom_sites_solution_hydrogens geom
_atom_sites_solution_primary direct
_atom_sites_solution_secondary difmap
_audit_creation_method SHELXL-97
_cell_angle_alpha 90.00
_cell_angle_beta 98.1390(10)
_cell_angle_gamma 90.00
_cell_formula_units_Z 4
_cell_length_a 15.5466(2)
_cell_length_b 12.5639(2)
_cell_length_c 24.0788(4)
_cell_measurement_reflns_used 10584
_cell_measurement_temperature 120(2)
_cell_measurement_theta_max 27.485
_cell_measurement_theta_min 2.910
_cell_volume 4655.84(12)
_computing_cell_refinement 'DENZO (Otwinowski & Minor, 1997) & COLLECT (Hooft, R.W.W., 1998)'
_computing_data_collection 'COLLECT (Hooft, R.W.W., 1998)'
_computing_data_reduction 'DENZO (Otwinowski & Minor, 1997) & COLLECT (Hooft, R.W.W., 1998)'
_computing_publication_material 'WINGX (Farrugia, 1998)'
_computing_structure_refinement 'SHELXL-97 (Sheldrick, 2008)'
_computing_structure_solution 'SHELXS-97 (Sheldrick, 1997)'
_diffrn_ambient_temperature 120(2)
_diffrn_detector_area_resol_mean '4096x4096pixels / 62x62mm'
_diffrn_measured_fraction_theta_full 0.995
_diffrn_measured_fraction_theta_max 0.995
_diffrn_measurement_device_type 'Bruker-Nonius APEX II CCD camera on \k-goniostat'
_diffrn_measurement_method '\f & \w scans'
_diffrn_radiation_monochromator '10cm confocal mirrors'
_diffrn_radiation_source 'Bruker-Nonius FR591 rotating anode'
_diffrn_radiation_type MoK\a
_diffrn_radiation_wavelength 0.71073
_diffrn_reflns_av_R_equivalents 0.0344
_diffrn_reflns_av_sigmaI/netI 0.0301
_diffrn_reflns_limit_h_max 18
_diffrn_reflns_limit_h_min -18
_diffrn_reflns_limit_k_max 14
_diffrn_reflns_limit_k_min -14
_diffrn_reflns_limit_l_max 28
_diffrn_reflns_limit_l_min -28
_diffrn_reflns_number 44304
_diffrn_reflns_theta_full 25.03
_diffrn_reflns_theta_max 25.03
_diffrn_reflns_theta_min 3.03
_exptl_absorpt_coefficient_mu 0.268
_exptl_absorpt_correction_T_max 0.9815
_exptl_absorpt_correction_T_min 0.9483
_exptl_absorpt_correction_type multi-scan
_exptl_absorpt_process_details 'SADABS 2007/2 (Sheldrick, G.M., 2007)'
_exptl_crystal_colour colorless
_exptl_crystal_density_diffrn 1.261
_exptl_crystal_description plate
_exptl_crystal_F_000 1888
_exptl_crystal_size_max 0.20
_exptl_crystal_size_mid 0.20
_exptl_crystal_size_min 0.07
_refine_diff_density_max 0.955
_refine_diff_density_min -0.806
_refine_diff_density_rms 0.071
_refine_ls_extinction_method none
_refine_ls_goodness_of_fit_ref 1.013
_refine_ls_hydrogen_treatment constr
_refine_ls_matrix_type full
_refine_ls_number_parameters 570
_refine_ls_number_reflns 8177
_refine_ls_number_restraints 62
_refine_ls_restrained_S_all 1.056
_refine_ls_R_factor_all 0.0936
_refine_ls_R_factor_gt 0.0734
_refine_ls_shift/su_max 0.047
_refine_ls_shift/su_mean 0.001
_refine_ls_structure_factor_coef Fsqd
_refine_ls_weighting_details 'calc w=1/[\s^2^(Fo^2^)+(0.0834P)^2^+11.5460P] where P=(Fo^2^+2Fc^2^)/3'
_refine_ls_weighting_scheme calc
_refine_ls_wR_factor_gt 0.1795
_refine_ls_wR_factor_ref 0.1986
_reflns_number_gt 6512
_reflns_number_total 8177
_reflns_threshold_expression >2\s(I)
_cod_data_source_file ja205884y_si_001_06.cif
_cod_data_source_block 2011nb0003a
_cod_original_sg_symbol_H-M 'P 21/n'
_cod_database_code 4106712

loop_
_symmetry_equiv_pos_as_xyz
'x, y, z'
'-x+1/2, y+1/2, -z+1/2'
'-x, -y, -z'
'x-1/2, -y-1/2, z-1/2'

loop_
_atom_site_label
_atom_site_type_symbol
_atom_site_fract_x
_atom_site_fract_y
_atom_site_fract_z
_atom_site_U_iso_or_equiv
_atom_site_adp_type
_atom_site_occupancy
_atom_site_symmetry_multiplicity
_atom_site_calc_flag
_atom_site_refinement_flags
_atom_site_disorder_assembly
_atom_site_disorder_group
N8A N 0.27398(17) 0.7353(2) -0.04392(11) 0.0528(8) Uani 0.673(2) 1 d PD A 1
C28A C 0.1817(2) 0.6955(4) -0.04015(18) 0.0394(12) Uani 0.673(2) 1 d PD A 1
H28A H 0.1853 0.6401 -0.0107 0.047 Uiso 0.673(2) 1 calc PR A 1
H28B H 0.1477 0.7555 -0.0278 0.047 Uiso 0.673(2) 1 calc PR A 1
C29A C 0.1336(3) 0.6514(4) -0.0919(2) 0.0517(12) Uani 0.673(2) 1 d PD A 1
H29A H 0.1561 0.5799 -0.0995 0.062 Uiso 0.673(2) 1 calc PR A 1
H29B H 0.1396 0.6982 -0.1242 0.062 Uiso 0.673(2) 1 calc PR A 1
C30A C 0.0315(4) 0.6438(7) -0.0822(2) 0.093(2) Uani 0.673(2) 1 d PD A 1
H30A H -0.0006 0.5939 -0.1095 0.112 Uiso 0.673(2) 1 calc PR A 1
H30B H 0.0270 0.6186 -0.0438 0.112 Uiso 0.673(2) 1 calc PR A 1
C31A C -0.0036(3) 0.7513(4) -0.0906(2) 0.0575(13) Uani 0.673(2) 1 d PD A 1
H31A H -0.0650 0.7512 -0.0856 0.086 Uiso 0.673(2) 1 calc PR A 1
H31B H 0.0021 0.7754 -0.1287 0.086 Uiso 0.673(2) 1 calc PR A 1
H31C H 0.0287 0.7995 -0.0632 0.086 Uiso 0.673(2) 1 calc PR A 1
C32A C 0.3281(3) 0.6451(3) -0.0643(2) 0.0486(13) Uani 0.673(2) 1 d PD A 1
H32A H 0.3016 0.6260 -0.1028 0.058 Uiso 0.673(2) 1 calc PR A 1
H32B H 0.3868 0.6737 -0.0668 0.058 Uiso 0.673(2) 1 calc PR A 1
C33A C 0.3393(3) 0.5429(3) -0.0299(2) 0.0494(12) Uani 0.673(2) 1 d PD A 1
H33A H 0.2815 0.5130 -0.0261 0.059 Uiso 0.673(2) 1 calc PR A 1
H33B H 0.3697 0.5588 0.0081 0.059 Uiso 0.673(2) 1 calc PR A 1
C34A C 0.3925(4) 0.4601(4) -0.0588(2) 0.0596(14) Uani 0.673(2) 1 d PD A 1
H34A H 0.4424 0.4961 -0.0722 0.071 Uiso 0.673(2) 1 calc PR A 1
H34B H 0.4157 0.4053 -0.0312 0.071 Uiso 0.673(2) 1 calc PR A 1
C35A C 0.3376(5) 0.4075(5) -0.1075(3) 0.0764(18) Uani 0.673(2) 1 d PD A 1
H35A H 0.3730 0.3565 -0.1251 0.115 Uiso 0.673(2) 1 calc PR A 1
H35B H 0.3148 0.4617 -0.1350 0.115 Uiso 0.673(2) 1 calc PR A 1
H35C H 0.2892 0.3701 -0.0941 0.115 Uiso 0.673(2) 1 calc PR A 1
C36A C 0.2789(4) 0.8300(5) -0.0812(3) 0.0611(12) Uani 0.673(2) 1 d PD A 1
H36A H 0.2423 0.8150 -0.1175 0.073 Uiso 0.673(2) 1 calc PR A 1
H36B H 0.3396 0.8364 -0.0888 0.073 Uiso 0.673(2) 1 calc PR A 1
C37A C 0.2507(4) 0.9413(5) -0.0599(3) 0.0700(17) Uani 0.673(2) 1 d PD A 1
H37A H 0.1903 0.9376 -0.0514 0.084 Uiso 0.673(2) 1 calc PR A 1
H37B H 0.2891 0.9615 -0.0251 0.084 Uiso 0.673(2) 1 calc PR A 1
C38A C 0.2571(5) 1.0235(6) -0.1053(4) 0.119(3) Uani 0.673(2) 1 d PD A 1
H38A H 0.2292 0.9937 -0.1415 0.143 Uiso 0.673(2) 1 calc PR A 1
H38B H 0.2230 1.0867 -0.0972 0.143 Uiso 0.673(2) 1 calc PR A 1
C39A C 0.3396(5) 1.0567(6) -0.1119(3) 0.094(2) Uani 0.673(2) 1 d PD A 1
H39A H 0.3360 1.1089 -0.1424 0.141 Uiso 0.673(2) 1 calc PR A 1
H39B H 0.3740 0.9954 -0.1211 0.141 Uiso 0.673(2) 1 calc PR A 1
H39C H 0.3675 1.0894 -0.0770 0.141 Uiso 0.673(2) 1 calc PR A 1
C40A C 0.3129(3) 0.7615(5) 0.0151(2) 0.0464(10) Uani 0.673(2) 1 d PD A 1
H40A H 0.2995 0.7041 0.0407 0.056 Uiso 0.673(2) 1 calc PR A 1
H40B H 0.2874 0.8286 0.0270 0.056 Uiso 0.673(2) 1 calc PR A 1
C41A C 0.4125(3) 0.7740(5) 0.01844(19) 0.0582(15) Uani 0.673(2) 1 d PD A 1
H41A H 0.4357 0.7178 -0.0042 0.070 Uiso 0.673(2) 1 calc PR A 1
H41B H 0.4263 0.8441 0.0031 0.070 Uiso 0.673(2) 1 calc PR A 1
C42A C 0.4543(3) 0.7651(6) 0.0793(3) 0.073(2) Uani 0.673(2) 1 d PD A 1
H42A H 0.4399 0.6950 0.0944 0.088 Uiso 0.673(2) 1 calc PR A 1
H42B H 0.5182 0.7693 0.0812 0.088 Uiso 0.673(2) 1 calc PR A 1
C43A C 0.4249(5) 0.8491(6) 0.1139(2) 0.079(2) Uani 0.673(2) 1 d PD A 1
H43A H 0.4523 0.8400 0.1528 0.119 Uiso 0.673(2) 1 calc PR A 1
H43B H 0.3616 0.8452 0.1121 0.119 Uiso 0.673(2) 1 calc PR A 1
H43C H 0.4410 0.9185 0.1000 0.119 Uiso 0.673(2) 1 calc PR A 1
N8B N 0.27398(17) 0.7353(2) -0.04392(11) 0.0528(8) Uani 0.327(2) 1 d PD A 2
C28B C 0.1744(5) 0.7474(9) -0.0416(4) 0.0394(12) Uani 0.327(2) 1 d PD A 2
H28C H 0.1572 0.6915 -0.0163 0.047 Uiso 0.327(2) 1 calc PR A 2
H28D H 0.1650 0.8170 -0.0241 0.047 Uiso 0.327(2) 1 calc PR A 2
C29B C 0.1164(5) 0.7411(7) -0.0939(3) 0.0517(12) Uani 0.327(2) 1 d PD A 2
H29C H 0.1523 0.7273 -0.1239 0.062 Uiso 0.327(2) 1 calc PR A 2
H29D H 0.0898 0.8122 -0.1012 0.062 Uiso 0.327(2) 1 calc PR A 2
C30B C 0.0418(7) 0.6581(13) -0.1003(4) 0.093(2) Uani 0.327(2) 1 d PD A 2
H30C H -0.0025 0.6824 -0.1313 0.112 Uiso 0.327(2) 1 calc PR A 2
H30D H 0.0658 0.5905 -0.1125 0.112 Uiso 0.327(2) 1 calc PR A 2
C31B C -0.0038(7) 0.6334(9) -0.0523(4) 0.0575(13) Uani 0.327(2) 1 d PD A 2
H31D H -0.0449 0.5750 -0.0624 0.086 Uiso 0.327(2) 1 calc PR A 2
H31E H -0.0356 0.6965 -0.0425 0.086 Uiso 0.327(2) 1 calc PR A 2
H31F H 0.0385 0.6123 -0.0201 0.086 Uiso 0.327(2) 1 calc PR A 2
C32B C 0.2969(7) 0.6555(7) -0.0843(4) 0.0486(13) Uani 0.327(2) 1 d PD A 2
H32C H 0.3584 0.6640 -0.0898 0.058 Uiso 0.327(2) 1 calc PR A 2
H32D H 0.2601 0.6652 -0.1210 0.058 Uiso 0.327(2) 1 calc PR A 2
C33B C 0.2823(6) 0.5445(5) -0.0610(4) 0.0494(12) Uani 0.327(2) 1 d PD A 2
H33C H 0.3064 0.5403 -0.0207 0.059 Uiso 0.327(2) 1 calc PR A 2
H33D H 0.2195 0.5276 -0.0652 0.059 Uiso 0.327(2) 1 calc PR A 2
C34B C 0.3295(5) 0.4680(8) -0.0953(5) 0.0596(14) Uani 0.327(2) 1 d PD A 2
H34C H 0.3118 0.4850 -0.1354 0.071 Uiso 0.327(2) 1 calc PR A 2
H34D H 0.3083 0.3952 -0.0891 0.071 Uiso 0.327(2) 1 calc PR A 2
C35B C 0.4290(6) 0.4655(11) -0.0844(7) 0.0764(18) Uani 0.327(2) 1 d PD A 2
H35D H 0.4506 0.4152 -0.1104 0.115 Uiso 0.327(2) 1 calc PR A 2
H35E H 0.4483 0.4429 -0.0457 0.115 Uiso 0.327(2) 1 calc PR A 2
H35F H 0.4518 0.5367 -0.0903 0.115 Uiso 0.327(2) 1 calc PR A 2
C36B C 0.2907(8) 0.8400(9) -0.0774(6) 0.0611(12) Uani 0.327(2) 1 d PD A 2
H36C H 0.3462 0.8732 -0.0607 0.073 Uiso 0.327(2) 1 calc PR A 2
H36D H 0.2950 0.8220 -0.1170 0.073 Uiso 0.327(2) 1 calc PR A 2
C37B C 0.2142(8) 0.9198(10) -0.0750(5) 0.0700(17) Uani 0.327(2) 1 d PD A 2
H37C H 0.1598 0.8796 -0.0735 0.084 Uiso 0.327(2) 1 calc PR A 2
H37D H 0.2261 0.9633 -0.0404 0.084 Uiso 0.327(2) 1 calc PR A 2
C38B C 0.2028(10) 0.9933(11) -0.1265(7) 0.119(3) Uani 0.327(2) 1 d PD A 2
H38C H 0.2161 0.9536 -0.1597 0.143 Uiso 0.327(2) 1 calc PR A 2
H38D H 0.1418 1.0180 -0.1341 0.143 Uiso 0.327(2) 1 calc PR A 2
C39B C 0.2551(12) 1.0759(12) -0.1173(7) 0.094(2) Uani 0.327(2) 1 d PD A 2
H39D H 0.2446 1.1250 -0.1492 0.141 Uiso 0.327(2) 1 calc PR A 2
H39E H 0.3156 1.0517 -0.1129 0.141 Uiso 0.327(2) 1 calc PR A 2
H39F H 0.2441 1.1127 -0.0831 0.141 Uiso 0.327(2) 1 calc PR A 2
C40B C 0.3185(7) 0.7477(11) 0.0147(4) 0.0464(10) Uani 0.327(2) 1 d PD A 2
H40C H 0.3247 0.6750 0.0306 0.056 Uiso 0.327(2) 1 calc PR A 2
H40D H 0.2769 0.7854 0.0353 0.056 Uiso 0.327(2) 1 calc PR A 2
C41B C 0.4062(4) 0.8021(11) 0.0314(3) 0.0582(15) Uani 0.327(2) 1 d PD A 2
H41C H 0.4053 0.8715 0.0119 0.070 Uiso 0.327(2) 1 calc PR A 2
H41D H 0.4518 0.7579 0.0180 0.070 Uiso 0.327(2) 1 calc PR A 2
C42B C 0.4313(5) 0.8210(14) 0.0945(4) 0.073(2) Uani 0.327(2) 1 d PD A 2
H42C H 0.4218 0.7552 0.1154 0.088 Uiso 0.327(2) 1 calc PR A 2
H42D H 0.3946 0.8780 0.1071 0.088 Uiso 0.327(2) 1 calc PR A 2
C43B C 0.5273(5) 0.8533(13) 0.1060(5) 0.079(2) Uani 0.327(2) 1 d PD A 2
H43D H 0.5440 0.8646 0.1464 0.119 Uiso 0.327(2) 1 calc PR A 2
H43E H 0.5360 0.9192 0.0858 0.119 Uiso 0.327(2) 1 calc PR A 2
H43F H 0.5631 0.7966 0.0933 0.119 Uiso 0.327(2) 1 calc PR A 2
S1 S 0.32739(5) 0.47264(7) 0.42712(3) 0.0432(2) Uani 1 1 d . B 2
S2 S 0.53659(6) 1.00334(7) 0.26342(5) 0.0578(3) Uani 1 1 d . B 2
S3 S 0.18014(7) 0.50273(8) 0.07789(4) 0.0624(3) Uani 1 1 d . C 2
F1 F 0.65088(17) 0.1489(2) 0.45827(12) 0.0972(9) Uani 1 1 d . B 2
F3 F 0.44063(19) 0.08390(19) 0.04731(11) 0.0850(8) Uani 1 1 d . C 2
N1 N 0.26701(15) 0.74268(18) 0.25509(10) 0.0338(6) Uani 1 1 d . B 2
N2 N 0.32508(16) 0.57109(19) 0.32963(11) 0.0377(6) Uani 1 1 d . B 2
H2 H 0.3478 0.5820 0.2986 0.045 Uiso 1 1 calc R B 2
N3 N 0.44376(17) 0.4681(2) 0.35490(11) 0.0399(6) Uani 1 1 d . B 2
H3 H 0.4631 0.4976 0.3259 0.048 Uiso 1 1 calc R B 2
N4 N 0.43717(15) 0.83516(19) 0.26644(11) 0.0374(6) Uani 1 1 d . B 2
H4 H 0.4295 0.7658 0.2657 0.045 Uiso 1 1 calc R B 2
N6 N 0.27670(17) 0.6178(2) 0.15460(11) 0.0404(6) Uani 1 1 d . C 2
H6 H 0.3261 0.6314 0.1761 0.048 Uiso 1 1 calc R C 2
N7 N 0.34825(19) 0.4764(2) 0.12530(11) 0.0467(7) Uani 1 1 d . C 2
H7 H 0.3928 0.5078 0.1454 0.056 Uiso 1 1 calc R C 2
C1 C 0.2063(2) 0.6750(2) 0.28036(14) 0.0397(7) Uani 1 1 d . B 2
H1A H 0.1859 0.6173 0.2537 0.048 Uiso 1 1 calc R B 2
H1B H 0.1550 0.7181 0.2862 0.048 Uiso 1 1 calc R B 2
C2 C 0.2443(2) 0.6257(2) 0.33559(13) 0.0409(8) Uani 1 1 d . B 2
H2A H 0.2555 0.6819 0.3645 0.049 Uiso 1 1 calc R B 2
H2B H 0.2023 0.5745 0.3478 0.049 Uiso 1 1 calc R B 2
C3 C 0.3674(2) 0.5052(2) 0.36818(12) 0.0356(7) Uani 1 1 d . B 2
C4 C 0.49567(19) 0.3860(3) 0.38342(13) 0.0378(7) Uani 1 1 d . B 2
C5 C 0.5357(2) 0.3987(3) 0.43788(13) 0.0468(9) Uani 1 1 d . B 2
H5 H 0.5273 0.4623 0.4578 0.056 Uiso 1 1 calc R B 2
C6 C 0.5880(2) 0.3192(4) 0.46343(15) 0.0586(11) Uani 1 1 d . B 2
H6A H 0.6155 0.3269 0.5010 0.070 Uiso 1 1 calc R B 2
C7 C 0.5994(2) 0.2283(3) 0.43345(17) 0.0591(10) Uani 1 1 d . B 2
C8 C 0.5617(2) 0.2142(3) 0.37922(18) 0.0607(11) Uani 1 1 d . B 2
H8 H 0.5711 0.1510 0.3593 0.073 Uiso 1 1 calc R B 2
C9 C 0.5092(2) 0.2946(3) 0.35421(15) 0.0498(9) Uani 1 1 d . B 2
H9 H 0.4823 0.2869 0.3165 0.060 Uiso 1 1 calc R B 2
C10 C 0.2905(2) 0.8368(2) 0.29019(15) 0.0434(8) Uani 1 1 d . B 2
H10A H 0.3084 0.8133 0.3294 0.052 Uiso 1 1 calc R B 2
H10B H 0.2384 0.8824 0.2897 0.052 Uiso 1 1 calc R B 2
C11 C 0.3628(2) 0.9022(2) 0.27170(15) 0.0429(8) Uani 1 1 d . B 2
H11A H 0.3421 0.9363 0.2352 0.051 Uiso 1 1 calc R B 2
H11B H 0.3801 0.9591 0.2995 0.051 Uiso 1 1 calc R B 2
C12 C 0.5166(2) 0.8724(2) 0.26269(12) 0.0366(7) Uani 1 1 d . B 2
N5A N 0.57479(15) 0.79332(19) 0.25651(11) 0.0361(6) Uani 0.486(4) 1 d P B 3
H5A H 0.5510 0.7298 0.2520 0.043 Uiso 0.486(4) 1 calc PR B 3
C13A C 0.6609(2) 0.7931(3) 0.25589(15) 0.0324(7) Uani 0.486(4) 1 d PG B 3
C14A C 0.7152(2) 0.8759(3) 0.2770(2) 0.0387(14) Uani 0.486(4) 1 d PG B 3
H14A H 0.6916 0.9374 0.2921 0.046 Uiso 0.486(4) 1 calc PR B 3
C15A C 0.8043(2) 0.8685(4) 0.2761(2) 0.0387(11) Uani 0.486(4) 1 d PG B 3
H15A H 0.8414 0.9251 0.2906 0.046 Uiso 0.486(4) 1 calc PR B 3
C16A C 0.8389(2) 0.7784(4) 0.2541(2) 0.0398(9) Uani 0.486(4) 1 d PG B 3
C17A C 0.7845(3) 0.6957(4) 0.2330(2) 0.0463(16) Uani 0.486(4) 1 d PG B 3
H17A H 0.8082 0.6342 0.2180 0.056 Uiso 0.486(4) 1 calc PR B 3
C18A C 0.6955(2) 0.7030(3) 0.2339(2) 0.0404(15) Uani 0.486(4) 1 d PG B 3
H18A H 0.6583 0.6465 0.2194 0.048 Uiso 0.486(4) 1 calc PR B 3
F2A F 0.9280(3) 0.7697(5) 0.2556(3) 0.0584(8) Uani 0.486(4) 1 d P B 3
N5B N 0.57479(15) 0.79332(19) 0.25651(11) 0.0361(6) Uani 0.514(4) 1 d P B 4
H5B H 0.5516 0.7297 0.2509 0.043 Uiso 0.514(4) 1 calc PR B 4
C13B C 0.6687(2) 0.7964(3) 0.25763(15) 0.0324(7) Uani 0.514(4) 1 d PG B 4
C14B C 0.7221(2) 0.8854(3) 0.25873(19) 0.0387(14) Uani 0.514(4) 1 d PG B 4
H14B H 0.6975 0.9547 0.2576 0.046 Uiso 0.514(4) 1 calc PR B 4
C15B C 0.8114(2) 0.8728(3) 0.2615(2) 0.0387(11) Uani 0.514(4) 1 d PG B 4
H15B H 0.8479 0.9336 0.2623 0.046 Uiso 0.514(4) 1 calc PR B 4
C16B C 0.8474(2) 0.7714(4) 0.2632(2) 0.0398(9) Uani 0.514(4) 1 d PG B 4
C17B C 0.7940(2) 0.6825(3) 0.2621(2) 0.0463(16) Uani 0.514(4) 1 d PG B 4
H17B H 0.8185 0.6131 0.2632 0.056 Uiso 0.514(4) 1 calc PR B 4
C18B C 0.7046(2) 0.6950(3) 0.25931(18) 0.0404(15) Uani 0.514(4) 1 d PG B 4
H18B H 0.6681 0.6342 0.2586 0.048 Uiso 0.514(4) 1 calc PR B 4
F2B F 0.9308(4) 0.7597(5) 0.2664(3) 0.0584(8) Uani 0.514(4) 1 d P B 4
C19 C 0.2285(2) 0.7777(2) 0.19858(14) 0.0406(8) Uani 1 1 d . . .
H19A H 0.2705 0.8245 0.1832 0.049 Uiso 1 1 calc R B 2
H19B H 0.1761 0.8206 0.2019 0.049 Uiso 1 1 calc R B 2
C20 C 0.2032(2) 0.6882(3) 0.15724(13) 0.0416(8) Uani 1 1 d . C .
H20A H 0.1544 0.6473 0.1690 0.050 Uiso 1 1 calc R D 2
H20B H 0.1836 0.7184 0.1196 0.050 Uiso 1 1 calc R D 2
C21 C 0.2719(2) 0.5326(3) 0.12040(12) 0.0438(8) Uani 1 1 d . . .
C22 C 0.3667(2) 0.3756(3) 0.10309(13) 0.0495(9) Uani 1 1 d . . .
C23 C 0.3217(3) 0.3300(3) 0.05477(15) 0.0688(12) Uani 1 1 d . C .
H23 H 0.2739 0.3668 0.0343 0.083 Uiso 1 1 calc R . .
C24 C 0.3460(3) 0.2310(3) 0.03622(17) 0.0752(13) Uani 1 1 d . . .
H24 H 0.3146 0.1988 0.0038 0.090 Uiso 1 1 calc R C .
C25 C 0.4165(3) 0.1810(3) 0.06583(17) 0.0647(11) Uani 1 1 d . C .
C26 C 0.4616(2) 0.2227(3) 0.11388(16) 0.0576(10) Uani 1 1 d . . .
H26 H 0.5089 0.1849 0.1342 0.069 Uiso 1 1 calc R C .
C27 C 0.4369(2) 0.3215(3) 0.13241(15) 0.0503(9) Uani 1 1 d . C .
H27 H 0.4682 0.3522 0.1653 0.060 Uiso 1 1 calc R . .
Cl1 Cl 0.47067(5) 0.57147(6) 0.23462(3) 0.03922(18) Uani 1 1 d . . .

loop_
_atom_site_aniso_label
_atom_site_aniso_U_11
_atom_site_aniso_U_22
_atom_site_aniso_U_33
_atom_site_aniso_U_23
_atom_site_aniso_U_13
_atom_site_aniso_U_12
N8A 0.0457(15) 0.0682(19) 0.0482(15) -0.0121(14) 0.0193(13) -0.0082(14)
C28A 0.0372(18) 0.041(3) 0.0433(19) -0.010(2) 0.0163(16) 0.001(2)
C29A 0.048(2) 0.057(3) 0.053(2) -0.008(2) 0.017(2) 0.001(2)
C30A 0.089(4) 0.170(7) 0.021(3) 0.005(4) 0.011(3) -0.024(4)
C31A 0.058(3) 0.060(3) 0.057(3) -0.023(2) 0.016(2) 0.002(2)
C32A 0.037(3) 0.063(3) 0.049(3) -0.015(2) 0.015(2) -0.009(2)
C33A 0.052(3) 0.047(2) 0.052(3) 0.001(2) 0.016(2) 0.005(2)
C34A 0.074(3) 0.049(3) 0.058(3) 0.004(2) 0.018(2) 0.016(3)
C35A 0.081(4) 0.060(3) 0.089(4) 0.012(3) 0.016(3) 0.022(3)
C36A 0.050(2) 0.091(3) 0.043(2) 0.003(2) 0.0103(18) 0.009(2)
C37A 0.061(4) 0.093(4) 0.056(3) 0.023(3) 0.011(3) 0.039(3)
C38A 0.099(5) 0.094(4) 0.180(7) 0.065(4) 0.074(5) 0.061(4)
C39A 0.117(6) 0.085(5) 0.075(4) -0.004(4) -0.007(4) 0.022(5)
C40A 0.0500(19) 0.036(2) 0.053(2) 0.0017(16) 0.0075(16) 0.0013(16)
C41A 0.051(2) 0.057(3) 0.064(3) 0.005(3) 0.000(2) -0.010(2)
C42A 0.052(3) 0.087(5) 0.079(4) 0.015(4) 0.002(3) 0.000(3)
C43A 0.068(4) 0.111(5) 0.054(3) 0.016(3) -0.011(3) -0.009(4)
N8B 0.0457(15) 0.0682(19) 0.0482(15) -0.0121(14) 0.0193(13) -0.0082(14)
C28B 0.0372(18) 0.041(3) 0.0433(19) -0.010(2) 0.0163(16) 0.001(2)
C29B 0.048(2) 0.057(3) 0.053(2) -0.008(2) 0.017(2) 0.001(2)
C30B 0.089(4) 0.170(7) 0.021(3) 0.005(4) 0.011(3) -0.024(4)
C31B 0.058(3) 0.060(3) 0.057(3) -0.023(2) 0.016(2) 0.002(2)
C32B 0.037(3) 0.063(3) 0.049(3) -0.015(2) 0.015(2) -0.009(2)
C33B 0.052(3) 0.047(2) 0.052(3) 0.001(2) 0.016(2) 0.005(2)
C34B 0.074(3) 0.049(3) 0.058(3) 0.004(2) 0.018(2) 0.016(3)
C35B 0.081(4) 0.060(3) 0.089(4) 0.012(3) 0.016(3) 0.022(3)
C36B 0.050(2) 0.091(3) 0.043(2) 0.003(2) 0.0103(18) 0.009(2)
C37B 0.061(4) 0.093(4) 0.056(3) 0.023(3) 0.011(3) 0.039(3)
C38B 0.099(5) 0.094(4) 0.180(7) 0.065(4) 0.074(5) 0.061(4)
C39B 0.117(6) 0.085(5) 0.075(4) -0.004(4) -0.007(4) 0.022(5)
C40B 0.0500(19) 0.036(2) 0.053(2) 0.0017(16) 0.0075(16) 0.0013(16)
C41B 0.051(2) 0.057(3) 0.064(3) 0.005(3) 0.000(2) -0.010(2)
C42B 0.052(3) 0.087(5) 0.079(4) 0.015(4) 0.002(3) 0.000(3)
C43B 0.068(4) 0.111(5) 0.054(3) 0.016(3) -0.011(3) -0.009(4)
S1 0.0493(4) 0.0481(5) 0.0335(4) -0.0003(3) 0.0104(3) -0.0053(4)
S2 0.0503(5) 0.0275(4) 0.1003(7) -0.0054(4) 0.0269(5) -0.0062(4)
S3 0.0806(7) 0.0656(6) 0.0367(4) -0.0060(4) -0.0062(4) 0.0290(5)
F1 0.0837(16) 0.116(2) 0.0920(18) 0.0464(16) 0.0114(14) 0.0524(15)
F3 0.1252(19) 0.0568(13) 0.0809(15) -0.0014(12) 0.0417(14) 0.0391(14)
N1 0.0361(12) 0.0215(11) 0.0463(14) -0.0006(10) 0.0146(11) 0.0036(10)
N2 0.0440(13) 0.0319(13) 0.0402(13) 0.0039(11) 0.0164(11) 0.0045(11)
N3 0.0438(14) 0.0388(14) 0.0388(13) 0.0034(11) 0.0115(11) 0.0042(12)
N4 0.0370(13) 0.0209(11) 0.0560(15) -0.0012(11) 0.0120(12) 0.0006(10)
N6 0.0438(14) 0.0351(13) 0.0433(14) 0.0052(11) 0.0099(11) 0.0104(11)
N7 0.0578(16) 0.0450(15) 0.0397(14) 0.0047(12) 0.0159(12) 0.0159(13)
C1 0.0379(15) 0.0307(15) 0.0533(18) 0.0012(14) 0.0162(14) 0.0003(13)
C2 0.0464(16) 0.0328(16) 0.0469(17) -0.0006(13) 0.0185(14) 0.0062(13)
C3 0.0423(16) 0.0286(14) 0.0366(15) -0.0064(12) 0.0074(13) -0.0069(13)
C4 0.0330(14) 0.0416(16) 0.0385(15) 0.0001(13) 0.0034(12) -0.0028(13)
C5 0.0439(17) 0.058(2) 0.0381(17) -0.0047(15) 0.0026(14) -0.0056(16)
C6 0.0458(19) 0.091(3) 0.0378(17) 0.0084(19) 0.0024(15) 0.001(2)
C7 0.0422(18) 0.066(2) 0.068(2) 0.023(2) 0.0023(17) 0.0136(18)
C8 0.050(2) 0.052(2) 0.076(3) -0.0087(19) -0.0054(19) 0.0157(17)
C9 0.0418(17) 0.053(2) 0.0497(19) -0.0145(16) -0.0116(15) 0.0111(16)
C10 0.0416(16) 0.0297(15) 0.062(2) -0.0081(14) 0.0170(15) 0.0045(13)
C11 0.0399(16) 0.0260(14) 0.065(2) -0.0045(14) 0.0139(15) 0.0027(13)
C12 0.0403(16) 0.0296(15) 0.0397(16) -0.0018(12) 0.0055(13) -0.0037(13)
N5A 0.0332(12) 0.0265(12) 0.0486(14) -0.0058(11) 0.0058(11) -0.0021(10)
C13A 0.0337(15) 0.0317(15) 0.0318(14) 0.0000(12) 0.0044(12) -0.0053(12)
C14A 0.0339(18) 0.0330(18) 0.051(4) 0.005(2) 0.013(2) -0.0043(15)
C15A 0.0349(17) 0.0422(19) 0.039(3) 0.0014(19) 0.0063(18) -0.0099(15)
C16A 0.0268(15) 0.052(2) 0.041(2) -0.0050(16) 0.0072(14) -0.0020(15)
C17A 0.040(2) 0.039(2) 0.061(5) -0.009(3) 0.011(3) 0.0047(18)
C18A 0.0358(19) 0.037(2) 0.050(4) -0.009(3) 0.009(2) -0.0028(16)
F2A 0.0356(10) 0.0621(14) 0.080(2) -0.0122(13) 0.0180(11) -0.0039(10)
N5B 0.0332(12) 0.0265(12) 0.0486(14) -0.0058(11) 0.0058(11) -0.0021(10)
C13B 0.0337(15) 0.0317(15) 0.0318(14) 0.0000(12) 0.0044(12) -0.0053(12)
C14B 0.0339(18) 0.0330(18) 0.051(4) 0.005(2) 0.013(2) -0.0043(15)
C15B 0.0349(17) 0.0422(19) 0.039(3) 0.0014(19) 0.0063(18) -0.0099(15)
C16B 0.0268(15) 0.052(2) 0.041(2) -0.0050(16) 0.0072(14) -0.0020(15)
C17B 0.040(2) 0.039(2) 0.061(5) -0.009(3) 0.011(3) 0.0047(18)
C18B 0.0358(19) 0.037(2) 0.050(4) -0.009(3) 0.009(2) -0.0028(16)
F2B 0.0356(10) 0.0621(14) 0.080(2) -0.0122(13) 0.0180(11) -0.0039(10)
C19 0.0384(15) 0.0288(15) 0.0558(19) 0.0066(14) 0.0108(14) 0.0080(13)
C20 0.0478(17) 0.0362(16) 0.0422(16) 0.0055(13) 0.0112(14) 0.0115(14)
C21 0.0613(19) 0.0422(17) 0.0308(14) 0.0102(13) 0.0162(14) 0.0164(15)
C22 0.070(2) 0.0450(18) 0.0394(16) 0.0084(14) 0.0289(15) 0.0238(16)
C23 0.109(3) 0.063(2) 0.0353(18) 0.0019(17) 0.013(2) 0.038(2)
C24 0.124(4) 0.059(2) 0.045(2) -0.0015(18) 0.020(2) 0.035(2)
C25 0.093(3) 0.051(2) 0.058(2) 0.0019(17) 0.039(2) 0.025(2)
C26 0.060(2) 0.052(2) 0.069(2) 0.0129(18) 0.0349(18) 0.0235(17)
C27 0.0545(18) 0.0486(19) 0.0537(19) 0.0084(16) 0.0284(16) 0.0136(16)
Cl1 0.0387(4) 0.0275(3) 0.0541(4) 0.0021(3) 0.0158(3) 0.0011(3)

loop_
_atom_type_symbol
_atom_type_description
_atom_type_scat_dispersion_real
_atom_type_scat_dispersion_imag
_atom_type_scat_source
C C 0.0033 0.0016 'International Tables Vol C Tables 4.2.6.8 and 6.1.1.4'
H H 0.0000 0.0000 'International Tables Vol C Tables 4.2.6.8 and 6.1.1.4'
N N 0.0061 0.0033 'International Tables Vol C Tables 4.2.6.8 and 6.1.1.4'
F F 0.0171 0.0103 'International Tables Vol C Tables 4.2.6.8 and 6.1.1.4'
S S 0.1246 0.1234 'International Tables Vol C Tables 4.2.6.8 and 6.1.1.4'
Cl Cl 0.1484 0.1585 'International Tables Vol C Tables 4.2.6.8 and 6.1.1.4'

loop_
_geom_angle_atom_site_label_1
_geom_angle_atom_site_label_2
_geom_angle_atom_site_label_3
_geom_angle
C36A N8A C40A 110.2(4)
C36A N8A C32A 108.6(3)
C40A N8A C32A 107.4(3)
C36A N8A C28A 114.9(3)
C40A N8A C28A 105.7(3)
C32A N8A C28A 109.8(3)
C29A C28A N8A 116.2(3)
C28A C29A C30A 106.8(4)
C31A C30A C29A 106.1(5)
C33A C32A N8A 118.4(4)
C32A C33A C34A 110.4(4)
C35A C34A C33A 111.4(5)
N8A C36A C37A 118.0(5)
C38A C37A C36A 108.6(5)
C39A C38A C37A 116.5(7)
N8A C40A C41A 109.7(4)
C42A C41A C40A 109.3(4)
C43A C42A C41A 111.8(5)
C28B C29B C30B 119.3(8)
C31B C30B C29B 120.1(9)
C34B C33B C32B 105.5(7)
C33B C34B C35B 118.2(9)
C38B C37B C36B 110.9(10)
C39B C38B C37B 109.9(15)
C40B C41B C42B 115.0(7)
C41B C42B C43B 109.0(7)
C1 N1 C10 110.5(2)
C1 N1 C19 110.8(2)
C10 N1 C19 109.1(2)
C3 N2 C2 124.6(3)
C3 N3 C4 126.2(3)
C12 N4 C11 124.0(2)
C21 N6 C20 122.3(3)
C21 N7 C22 130.2(3)
N1 C1 C2 114.2(3)
N2 C2 C1 110.0(2)
N2 C3 N3 114.1(3)
N2 C3 S1 122.0(2)
N3 C3 S1 123.9(2)
C9 C4 C5 120.0(3)
C9 C4 N3 118.3(3)
C5 C4 N3 121.6(3)
C6 C5 C4 120.0(3)
C7 C6 C5 118.7(3)
F1 C7 C8 118.1(4)
F1 C7 C6 119.3(4)
C8 C7 C6 122.6(3)
C7 C8 C9 118.0(4)
C4 C9 C8 120.7(3)
N1 C10 C11 113.8(3)
N4 C11 C10 110.2(2)
N4 C12 N5A 112.7(3)
N4 C12 S2 121.0(2)
N5A C12 S2 126.3(2)
C13A N5A C12 132.8(3)
N5A C13A C14A 123.4(2)
N5A C13A C18A 116.6(2)
C14A C13A C18A 120.0
C15A C14A C13A 120.0
C14A C15A C16A 120.0
F2A C16A C17A 120.3(4)
F2A C16A C15A 119.7(4)
C17A C16A C15A 120.0
C16A C17A C18A 120.0
C17A C18A C13A 120.0
C14B C13B C18B 120.0
C13B C14B C15B 120.0
C16B C15B C14B 120.0
F2B C16B C17B 120.0(4)
F2B C16B C15B 120.0(4)
C17B C16B C15B 120.0
C16B C17B C18B 120.0
C17B C18B C13B 120.0
N1 C19 C20 114.7(2)
N6 C20 C19 110.4(3)
N6 C21 N7 112.6(3)
N6 C21 S3 121.4(2)
N7 C21 S3 126.1(3)
C27 C22 C23 119.2(3)
C27 C22 N7 115.5(3)
C23 C22 N7 125.2(3)
C24 C23 C22 120.5(4)
C25 C24 C23 118.4(4)
C26 C25 F3 119.0(4)
C26 C25 C24 122.7(4)
F3 C25 C24 118.3(4)
C25 C26 C27 118.7(3)
C22 C27 C26 120.4(3)

loop_
_geom_bond_atom_site_label_1
_geom_bond_atom_site_label_2
_geom_bond_distance
N8A C36A 1.499(6)
N8A C40A 1.500(5)
N8A C32A 1.532(5)
N8A C28A 1.534(5)
C28A C29A 1.469(6)
C29A C30A 1.638(7)
C30A C31A 1.460(9)
C32A C33A 1.524(6)
C33A C34A 1.554(7)
C34A C35A 1.502(8)
C36A C37A 1.573(8)
C37A C38A 1.518(9)
C38A C39A 1.381(11)
C40A C41A 1.547(6)
C41A C42A 1.522(7)
C42A C43A 1.456(9)
C28B C29B 1.443(10)
C29B C30B 1.552(8)
C30B C31B 1.471(8)
C32B C33B 1.533(11)
C33B C34B 1.523(8)
C34B C35B 1.533(8)
C36B C37B 1.563(13)
C37B C38B 1.536(15)
C38B C39B 1.319(17)
C40B C41B 1.527(11)
C41B C42B 1.531(6)
C42B C43B 1.533(7)
S1 C3 1.679(3)
S2 C12 1.674(3)
S3 C21 1.676(4)
F1 C7 1.363(4)
F3 C25 1.370(4)
N1 C1 1.465(4)
N1 C10 1.469(4)
N1 C19 1.474(4)
N2 C3 1.344(4)
N2 C2 1.457(4)
N3 C3 1.355(4)
N3 C4 1.425(4)
N4 C12 1.336(4)
N4 C11 1.451(4)
N6 C21 1.347(4)
N6 C20 1.453(4)
N7 C21 1.372(4)
N7 C22 1.419(4)
C1 C2 1.509(4)
C4 C9 1.378(5)
C4 C5 1.379(4)
C5 C6 1.376(5)
C6 C7 1.375(6)
C7 C8 1.365(6)
C8 C9 1.382(5)
C10 C11 1.510(4)
C12 N5A 1.365(4)
N5A C13A 1.341(4)
C13A C14A 1.3900
C13A C18A 1.3900
C14A C15A 1.3900
C15A C16A 1.3900
C16A F2A 1.385(6)
C16A C17A 1.3900
C17A C18A 1.3900
C13B C14B 1.3900
C13B C18B 1.3900
C14B C15B 1.3900
C15B C16B 1.3900
C16B F2B 1.297(7)
C16B C17B 1.3900
C17B C18B 1.3900
C19 C20 1.516(4)
C22 C27 1.390(5)
C22 C23 1.394(5)
C23 C24 1.392(6)
C24 C25 1.372(6)
C25 C26 1.369(6)
C26 C27 1.391(5)

loop_
_geom_hbond_atom_site_label_D
_geom_hbond_atom_site_label_H
_geom_hbond_atom_site_label_A
_geom_hbond_distance_DH
_geom_hbond_distance_HA
_geom_hbond_distance_DA
_geom_hbond_angle_DHA
N2 H2 Cl1 0.88 2.62 3.438(3) 154.6
N3 H3 Cl1 0.88 2.40 3.255(3) 162.6
N4 H4 Cl1 0.88 2.66 3.456(2) 151.5
N6 H6 Cl1 0.88 2.59 3.391(3) 151.9
N7 H7 Cl1 0.88 2.45 3.250(3) 151.9
N5A H5A Cl1 0.88 2.35 3.229(2) 172.5
N5B H5B Cl1 0.88 2.36 3.229(2) 172.0
